data_2200649
loop_
_publ_author_name
'Soo Yei, Ho'
'Tiekink, Edward R. T. '

_publ_section_title
;
 Chloro[tris(<i>p</i>-methoxyphenyl)phosphine]gold(I)
;
_journal_issue 11
_journal_name_full 'Acta Crystallographica Section E'
_journal_page_first m549
_journal_page_last m550
_journal_paper_doi 10.1107/S1600536801017895
_journal_volume 57
_journal_year 2001
_chemical_formula_iupac '[Au Cl (C7 H7 O3 P)]'
_chemical_formula_moiety 'C21 H21 Au Cl O3 P'
_chemical_formula_sum 'C21 H21 Au Cl O3 P'
_chemical_formula_weight 584.76
_chemical_name_systematic
;
 Chlorotri(p-methoxyphenyl)phosphinegold(I)
;
_space_group_IT_number 15
_symmetry_cell_setting monoclinic
_symmetry_space_group_name_Hall '-C 2yc'
_symmetry_space_group_name_H-M 'C 1 2/c 1'
_audit_creation_method SHELXL-97
_cell_angle_alpha 90.00
_cell_angle_beta 101.5040(10)
_cell_angle_gamma 90.00
_cell_formula_units_Z 8
_cell_length_a 14.2875(4)
_cell_length_b 14.5396(4)
_cell_length_c 20.2212(6)
_cell_measurement_reflns_used 16893
_cell_measurement_temperature 223(2)
_cell_measurement_theta_max 30.0
_cell_measurement_theta_min 2.0
_cell_volume 4116.3(2)
_computing_cell_refinement 'SAINT (Bruker, 2000)'
_computing_data_collection 'SMART (Bruker, 2000)'
_computing_data_reduction 'SHELXTL (Bruker, 2000)'
_computing_molecular_graphics 'ORTEPII (Johnson, 1976)'
_computing_publication_material SHELXTL
_computing_structure_refinement 'SHELXL97 (Sheldrick, 1997)'
_computing_structure_solution 'PATTY  in DIRDIF92 (Beurskens et al., 1992)'
_diffrn_ambient_temperature 223(2)
_diffrn_measured_fraction_theta_full .999
_diffrn_measured_fraction_theta_max .999
_diffrn_measurement_device_type 'Bruker SMART CCD'
_diffrn_measurement_method \w
_diffrn_radiation_monochromator graphite
_diffrn_radiation_source 'fine-focus sealed tube'
_diffrn_radiation_type MoK\a
_diffrn_radiation_wavelength .71069
_diffrn_reflns_av_R_equivalents .040
_diffrn_reflns_av_sigmaI/netI .040
_diffrn_reflns_limit_h_max 20
_diffrn_reflns_limit_h_min -18
_diffrn_reflns_limit_k_max 20
_diffrn_reflns_limit_k_min -18
_diffrn_reflns_limit_l_max 27
_diffrn_reflns_limit_l_min -28
_diffrn_reflns_number 16893
_diffrn_reflns_theta_full 30.0
_diffrn_reflns_theta_max 30.0
_diffrn_reflns_theta_min 2.0
_diffrn_standards_decay_% 0
_diffrn_standards_number 0
_exptl_absorpt_coefficient_mu 7.374
_exptl_absorpt_correction_T_max .478
_exptl_absorpt_correction_T_min .114
_exptl_absorpt_correction_type empirical
_exptl_absorpt_process_details '(SADABS; Bruker, 2000)'
_exptl_crystal_colour colourless
_exptl_crystal_density_diffrn 1.887
_exptl_crystal_density_method 'not measured'
_exptl_crystal_description block
_exptl_crystal_F_000 2256
_exptl_crystal_size_max .42
_exptl_crystal_size_mid .26
_exptl_crystal_size_min .10
_refine_diff_density_max 1.38
_refine_diff_density_min -.71
_refine_ls_extinction_method none
_refine_ls_goodness_of_fit_ref .95
_refine_ls_hydrogen_treatment constr
_refine_ls_matrix_type full
_refine_ls_number_parameters 245
_refine_ls_number_reflns 6001
_refine_ls_number_restraints 0
_refine_ls_restrained_S_all .95
_refine_ls_R_factor_all .036
_refine_ls_R_factor_gt .028
_refine_ls_shift/su_max .002
_refine_ls_shift/su_mean <0.001
_refine_ls_structure_factor_coef Fsqd
_refine_ls_weighting_details 'calc w = 1/[\s^2^(Fo^2^)+(0.0317P)^2^] where P = (Fo^2^+2Fc^2^)/3'
_refine_ls_weighting_scheme calc
_refine_ls_wR_factor_ref .064
_reflns_number_gt 4896
_reflns_number_total 6001
_reflns_threshold_expression I>2\s(I)
_cod_data_source_file ci6073.cif
_cod_data_source_block I
_cod_original_sg_symbol_H-M 'C 2/c'
_cod_database_code 2200649
_cod_database_fobs_code 2200649

loop_
_symmetry_equiv_pos_as_xyz
'x, y, z'
'-x, y, -z+1/2'
'x+1/2, y+1/2, z'
'-x+1/2, y+1/2, -z+1/2'
'-x, -y, -z'
'x, -y, z-1/2'
'-x+1/2, -y+1/2, -z'
'x+1/2, -y+1/2, z-1/2'

loop_
_atom_site_label
_atom_site_fract_x
_atom_site_fract_y
_atom_site_fract_z
_atom_site_U_iso_or_equiv
_atom_site_adp_type
_atom_site_calc_flag
_atom_site_refinement_flags
_atom_site_occupancy
_atom_site_disorder_assembly
_atom_site_disorder_group
_atom_site_type_symbol
Au .216564(8) .203127(8) .315158(6) .03197(5) Uani d . 1 . . Au
Cl1 .18754(7) .31113(6) .39091(5) .0456(2) Uani d . 1 . . Cl
P1 .24304(6) .09009(6) .24639(4) .02939(17) Uani d . 1 . . P
O1 .5342(2) .19687(18) .08711(15) .0535(7) Uani d . 1 . . O
O2 .40906(19) -.22322(17) .42055(14) .0457(6) Uani d . 1 . . O
O3 -.10101(16) -.02188(18) .04529(13) .0443(6) Uani d . 1 . . O
C1 .3277(2) .1200(2) .19451(16) .0312(7) Uani d . 1 . . C
C2 .3729(3) .2053(2) .20263(19) .0388(8) Uani d . 1 . . C
H2 .3573 .2473 .2341 .040(2) Uiso calc R 1 . . H
C3 .4400(3) .2292(3) .1654(2) .0465(9) Uani d . 1 . . C
H3 .4691 .2874 .1712 .040(2) Uiso calc R 1 . . H
C4 .4649(2) .1676(3) .11913(18) .0393(8) Uani d . 1 . . C
C5 .4186(2) .0832(3) .10914(18) .0401(8) Uani d . 1 . . C
H5 .4335 .0419 .0770 .040(2) Uiso calc R 1 . . H
C6 .3504(2) .0597(2) .14657(19) .0389(8) Uani d . 1 . . C
H6 .3193 .0026 .1394 .040(2) Uiso calc R 1 . . H
C7 .5704(3) .1338(3) .0446(2) .0582(11) Uani d . 1 . . C
H7A .6193 .1637 .0252 .060(3) Uiso calc R 1 . . H
H7B .5189 .1137 .0087 .060(3) Uiso calc R 1 . . H
H7C .5976 .0810 .0709 .060(3) Uiso calc R 1 . . H
C8 .2918(2) -.0103(2) .29420(16) .0307(6) Uani d . 1 . . C
C9 .3847(2) -.0403(2) .29795(18) .0377(8) Uani d . 1 . . C
H9 .4231 -.0118 .2712 .040(2) Uiso calc R 1 . . H
C10 .4218(2) -.1118(2) .34046(19) .0408(8) Uani d . 1 . . C
H10 .4850 -.1314 .3425 .040(2) Uiso calc R 1 . . H
C11 .3657(2) -.1542(2) .37992(17) .0347(7) Uani d . 1 . . C
C12 .2727(2) -.1254(2) .37677(18) .0386(8) Uani d . 1 . . C
H12 .2342 -.1540 .4034 .040(2) Uiso calc R 1 . . H
C13 .2368(2) -.0537(2) .33371(19) .0391(8) Uani d . 1 . . C
H13 .1734 -.0343 .3314 .040(2) Uiso calc R 1 . . H
C14 .3542(3) -.2746(3) .4590(2) .0517(10) Uani d . 1 . . C
H14A .3941 -.3213 .4848 .060(3) Uiso calc R 1 . . H
H14B .3011 -.3037 .4289 .060(3) Uiso calc R 1 . . H
H14C .3300 -.2337 .4896 .060(3) Uiso calc R 1 . . H
C15 .1351(2) .0523(2) .19027(17) .0298(6) Uani d . 1 . . C
C16 .1263(2) -.0348(2) .16002(17) .0324(7) Uani d . 1 . . C
H16 .1753 -.0782 .1724 .040(2) Uiso calc R 1 . . H
C17 .0470(2) -.0573(2) .11263(18) .0352(7) Uani d . 1 . . C
H17 .0417 -.1163 .0933 .040(2) Uiso calc R 1 . . H
C18 -.0257(2) .0065(2) .09297(17) .0326(7) Uani d . 1 . . C
C19 -.0183(2) .0936(2) .12280(18) .0365(7) Uani d . 1 . . C
H19 -.0670 .1373 .1099 .040(2) Uiso calc R 1 . . H
C20 .0612(2) .1148(2) .17145(18) .0350(7) Uani d . 1 . . C
H20 .0654 .1729 .1923 .040(2) Uiso calc R 1 . . H
C21 -.1737(3) .0442(3) .0199(2) .0533(10) Uani d . 1 . . C
H21A -.2230 .0153 -.0136 .060(3) Uiso calc R 1 . . H
H21B -.1459 .0949 -.0007 .060(3) Uiso calc R 1 . . H
H21C -.2016 .0671 .0567 .060(3) Uiso calc R 1 . . H

loop_
_atom_site_aniso_label
_atom_site_aniso_U_11
_atom_site_aniso_U_22
_atom_site_aniso_U_33
_atom_site_aniso_U_12
_atom_site_aniso_U_13
_atom_site_aniso_U_23
Au .03458(7) .02812(7) .03443(8) -.00158(5) .00981(5) -.00202(5)
Cl1 .0552(5) .0359(4) .0503(6) -.0046(4) .0213(4) -.0113(4)
P1 .0292(4) .0283(4) .0311(4) .0003(3) .0070(3) .0005(3)
O1 .0494(15) .0637(19) .0544(19) -.0036(13) .0270(14) .0059(14)
O2 .0517(15) .0404(14) .0436(16) .0054(11) .0059(12) .0116(12)
O3 .0357(12) .0529(15) .0417(15) -.0033(11) .0013(11) -.0094(12)
C1 .0281(15) .0338(17) .0313(17) .0003(12) .0054(12) .0037(13)
C2 .0453(19) .0357(18) .038(2) -.0042(15) .0151(16) -.0053(14)
C3 .051(2) .0402(19) .051(2) -.0137(17) .0177(18) -.0019(17)
C4 .0340(17) .048(2) .038(2) .0010(15) .0101(15) .0099(16)
C5 .0426(18) .044(2) .035(2) .0067(15) .0127(15) .0004(15)
C6 .0382(17) .0349(18) .045(2) -.0019(14) .0108(15) -.0035(15)
C7 .051(2) .081(3) .048(3) .009(2) .024(2) .013(2)
C8 .0322(15) .0291(15) .0310(17) -.0012(12) .0064(13) -.0020(13)
C9 .0305(16) .0411(19) .043(2) -.0004(14) .0113(15) .0088(15)
C10 .0315(16) .0424(19) .049(2) .0058(15) .0090(15) .0059(17)
C11 .0403(17) .0280(16) .0335(19) -.0014(13) .0017(14) .0001(13)
C12 .0413(18) .0396(19) .038(2) -.0013(15) .0162(15) .0055(15)
C13 .0309(16) .044(2) .044(2) .0054(14) .0111(15) .0063(16)
C14 .063(3) .048(2) .042(2) -.0055(19) .0049(19) .0137(18)
C15 .0272(14) .0289(15) .0349(18) .0004(12) .0101(13) -.0012(13)
C16 .0292(15) .0306(16) .0388(19) .0027(12) .0098(14) .0008(14)
C17 .0390(17) .0287(16) .040(2) -.0033(13) .0129(15) -.0041(14)
C18 .0286(15) .0393(18) .0317(18) -.0052(13) .0102(13) -.0033(14)
C19 .0298(15) .0381(18) .041(2) .0083(13) .0060(14) -.0034(15)
C20 .0366(16) .0281(16) .041(2) .0022(13) .0094(14) -.0050(14)
C21 .0387(19) .073(3) .044(2) -.0004(19) -.0025(17) .000(2)

loop_
_atom_type_symbol
_atom_type_description
_atom_type_scat_dispersion_real
_atom_type_scat_dispersion_imag
_atom_type_scat_source
C C .0033 .0016 'International Tables Vol C Tables 4.2.6.8 and 6.1.1.4'
H H .0000 .0000 'International Tables Vol C Tables 4.2.6.8 and 6.1.1.4'
Au Au -2.0133 8.8022 'International Tables Vol C Tables 4.2.6.8 and 6.1.1.4'
Cl Cl .1484 .1585 'International Tables Vol C Tables 4.2.6.8 and 6.1.1.4'
O O .0106 .0060 'International Tables Vol C Tables 4.2.6.8 and 6.1.1.4'
P P .1023 .0942 'International Tables Vol C Tables 4.2.6.8 and 6.1.1.4'

loop_
_geom_angle_atom_site_label_1
_geom_angle_atom_site_label_2
_geom_angle_atom_site_label_3
_geom_angle
P1 Au Cl1 175.94(3)
C8 P1 C15 106.19(14)
C8 P1 C1 105.89(14)
C15 P1 C1 107.17(15)
C8 P1 Au 110.81(11)
C15 P1 Au 112.66(10)
C1 P1 Au 113.61(11)
C4 O1 C7 118.3(3)
C11 O2 C14 118.8(3)
C18 O3 C21 117.8(3)
C6 C1 C2 118.4(3)
C6 C1 P1 121.9(3)
C2 C1 P1 119.7(3)
C3 C2 C1 121.1(3)
C4 C3 C2 120.3(3)
O1 C4 C3 115.4(3)
O1 C4 C5 125.4(4)
C3 C4 C5 119.2(3)
C4 C5 C6 120.1(3)
C1 C6 C5 120.7(3)
C13 C8 C9 118.3(3)
C13 C8 P1 118.4(2)
C9 C8 P1 123.1(3)
C10 C9 C8 121.0(3)
C9 C10 C11 119.8(3)
O2 C11 C10 115.4(3)
O2 C11 C12 124.6(3)
C10 C11 C12 120.1(3)
C13 C12 C11 119.2(3)
C12 C13 C8 121.6(3)
C20 C15 C16 118.4(3)
C20 C15 P1 118.7(2)
C16 C15 P1 122.7(2)
C17 C16 C15 120.8(3)
C16 C17 C18 120.5(3)
O3 C18 C17 116.2(3)
O3 C18 C19 124.2(3)
C17 C18 C19 119.6(3)
C20 C19 C18 119.4(3)
C19 C20 C15 121.4(3)

loop_
_geom_bond_atom_site_label_1
_geom_bond_atom_site_label_2
_geom_bond_site_symmetry_2
_geom_bond_distance
_geom_bond_publ_flag
Au P1 . 2.2333(8) ?
Au Cl1 . 2.2885(9) ?
P1 C8 . 1.811(3) ?
P1 C15 . 1.809(3) ?
P1 C1 . 1.806(3) ?
O1 C4 . 1.356(4) ?
O1 C7 . 1.423(5) ?
O2 C11 . 1.365(4) ?
O2 C14 . 1.421(4) ?
O3 C18 . 1.358(4) ?
O3 C21 . 1.433(4) ?
C1 C6 . 1.393(5) ?
C1 C2 . 1.392(4) ?
C2 C3 . 1.377(5) ?
C3 C4 . 1.391(5) ?
C4 C5 . 1.390(5) ?
C5 C6 . 1.390(5) ?
C8 C13 . 1.380(4) ?
C8 C9 . 1.385(4) ?
C9 C10 . 1.385(5) ?
C10 C11 . 1.384(5) ?
C11 C12 . 1.382(5) ?
C12 C13 . 1.389(5) ?
C15 C20 . 1.388(4) ?
C15 C16 . 1.400(4) ?
C16 C17 . 1.369(5) ?
C17 C18 . 1.389(4) ?
C18 C19 . 1.397(4) ?
C19 C20 . 1.381(5) ?
